data_2241723
loop_
_publ_author_name
'Kerr, Jamie R.'
'Trembleau, Laurent'
'Storey, John M. D.'
'Wardell, James L.'
'Harrison, William T. A.'

_publ_section_title
;
 Weak interactions in the crystal structures of two indole derivatives
;
_journal_coeditor_code SJ5499
_journal_issue 7
_journal_name_full 'Acta Crystallographica Section E'
_journal_page_first 964
_journal_page_last 968
_journal_paper_doi 10.1107/S2056989016008616
_journal_volume 72
_journal_year 2016
_chemical_formula_iupac 'C11 H9 Cl I N O2'
_chemical_formula_moiety 'C11 H9 Cl I N O2'
_chemical_formula_sum 'C11 H9 Cl I N O2'
_chemical_formula_weight 349.54
_chemical_name_systematic
;
Ethyl 5-chloro-3-iodo-1<i>H</i>-indole-2-carboxylate
;
_space_group_crystal_system triclinic
_space_group_IT_number 2
_space_group_name_Hall '-P 1'
_space_group_name_H-M_alt 'P -1'
_symmetry_space_group_name_Hall '-P 1'
_symmetry_space_group_name_H-M 'P -1'
_atom_sites_solution_hydrogens mixed
_audit_creation_method SHELXL-2014/7
_cell_angle_alpha 86.085(8)
_cell_angle_beta 80.575(7)
_cell_angle_gamma 71.308(6)
_cell_formula_units_Z 2
_cell_length_a 7.7733(5)
_cell_length_b 7.8240(5)
_cell_length_c 10.4594(7)
_cell_measurement_reflns_used 7985
_cell_measurement_temperature 100(2)
_cell_measurement_theta_max 27.5
_cell_measurement_theta_min 2.7
_cell_volume 594.35(7)
_computing_cell_refinement
;
CrystalClear (Rigaku, 2012)
;
_computing_data_collection
;
CrystalClear (Rigaku, 2012)
;
_computing_data_reduction
;
CrystalClear (Rigaku, 2012)
;
_computing_molecular_graphics
;
ORTEP-3 for Windows (Farrugia, 2012) and ATOMS (Dowty, 2006)
;
_computing_publication_material
;
publCIF (Westrip, 2010)
;
_computing_structure_refinement
;
SHELXL2014 (Sheldrick, 2015)
;
_computing_structure_solution
;
SHELXS97 (Sheldrick, 2008)
;
_diffrn_ambient_temperature 100(2)
_diffrn_measured_fraction_theta_full 0.998
_diffrn_measured_fraction_theta_max 0.997
_diffrn_measurement_device_type 'Rigaku Mercury CCD'
_diffrn_measurement_method \w
_diffrn_radiation_type MoK\a
_diffrn_radiation_wavelength 0.71073
_diffrn_reflns_av_R_equivalents 0.0313
_diffrn_reflns_limit_h_max 10
_diffrn_reflns_limit_h_min -8
_diffrn_reflns_limit_k_max 10
_diffrn_reflns_limit_k_min -10
_diffrn_reflns_limit_l_max 13
_diffrn_reflns_limit_l_min -12
_diffrn_reflns_number 7837
_diffrn_reflns_theta_full 25.242
_diffrn_reflns_theta_max 27.509
_diffrn_reflns_theta_min 2.749
_exptl_absorpt_coefficient_mu 2.902
_exptl_absorpt_correction_T_max 0.944
_exptl_absorpt_correction_T_min 0.638
_exptl_absorpt_correction_type multi-scan
_exptl_absorpt_process_details
;
(CrystalClear; Rigaku, 2012)
;
_exptl_crystal_colour colourless
_exptl_crystal_density_diffrn 1.953
_exptl_crystal_description plate
_exptl_crystal_F_000 336
_exptl_crystal_size_max 0.17
_exptl_crystal_size_mid 0.10
_exptl_crystal_size_min 0.02
_refine_diff_density_max 1.181
_refine_diff_density_min -0.440
_refine_ls_extinction_method none
_refine_ls_goodness_of_fit_ref 1.042
_refine_ls_hydrogen_treatment mixed
_refine_ls_matrix_type full
_refine_ls_number_parameters 149
_refine_ls_number_reflns 2739
_refine_ls_number_restraints 0
_refine_ls_restrained_S_all 1.042
_refine_ls_R_factor_all 0.0221
_refine_ls_R_factor_gt 0.0216
_refine_ls_shift/su_max 0.002
_refine_ls_shift/su_mean 0.000
_refine_ls_structure_factor_coef Fsqd
_refine_ls_weighting_details 'w=1/[\s^2^(Fo^2^)+(0.0409P)^2^+0.1325P] where P=(Fo^2^+2Fc^2^)/3'
_refine_ls_weighting_scheme calc
_refine_ls_wR_factor_gt 0.0577
_refine_ls_wR_factor_ref 0.0580
_reflns_number_gt 2640
_reflns_number_total 2739
_reflns_threshold_expression 'I > 2\s(I)'
_cod_data_source_file sj5499sup1.cif
_cod_data_source_block II
_cod_database_code 2241723
_shelx_space_group_comment
;
The symmetry employed for this shelxl refinement is uniquely defined
by the following loop, which should always be used as a source of
symmetry information in preference to the above space-group names.
They are only intended as comments.
;

loop_
_space_group_symop_operation_xyz
'x, y, z'
'-x, -y, -z'

loop_
_atom_site_type_symbol
_atom_site_label
_atom_site_fract_x
_atom_site_fract_y
_atom_site_fract_z
_atom_site_U_iso_or_equiv
_atom_site_adp_type
_atom_site_calc_flag
_atom_site_occupancy
C C1 0.0847(3) 0.5746(3) 0.6457(2) 0.0165(4) Uani d 1
C C2 -0.0166(3) 0.5738(3) 0.7698(2) 0.0190(4) Uani d 1
H H2 -0.0956 0.6824 0.8097 0.023 Uiso calc 1
C C3 0.0037(3) 0.4078(3) 0.8316(2) 0.0204(4) Uani d 1
H H3 -0.0631 0.4013 0.9154 0.024 Uiso calc 1
C C4 0.1227(3) 0.2486(3) 0.7712(2) 0.0185(4) Uani d 1
C C5 0.2249(3) 0.2468(3) 0.6505(2) 0.0176(4) Uani d 1
H H5 0.3045 0.1374 0.6122 0.021 Uiso calc 1
C C6 0.2064(3) 0.4142(3) 0.5863(2) 0.0160(4) Uani d 1
C C7 0.2860(3) 0.4665(3) 0.46397(19) 0.0144(4) Uani d 1
C C8 0.2117(3) 0.6518(3) 0.45207(19) 0.0155(4) Uani d 1
C C9 0.2427(3) 0.7849(3) 0.3534(2) 0.0162(4) Uani d 1
C C10 0.4005(3) 0.8407(3) 0.1517(2) 0.0196(4) Uani d 1
H H10A 0.4584 0.9185 0.1879 0.023 Uiso calc 1
H H10B 0.2863 0.9183 0.1211 0.023 Uiso calc 1
C C11 0.5308(3) 0.7311(3) 0.0411(2) 0.0260(5) Uani d 1
H H11A 0.5687 0.8125 -0.0247 0.039 Uiso calc 1
H H11B 0.4686 0.6612 0.0024 0.039 Uiso calc 1
H H11C 0.6392 0.6488 0.0740 0.039 Uiso calc 1
N N1 0.0899(2) 0.7153(2) 0.56278(17) 0.0159(3) Uani d 1
H H1 0.030(4) 0.814(4) 0.576(3) 0.019 Uiso d 1
O O1 0.3601(2) 0.71212(19) 0.24936(14) 0.0179(3) Uani d 1
O O2 0.1685(2) 0.9465(2) 0.36622(16) 0.0232(3) Uani d 1
Cl Cl1 0.14126(8) 0.04416(8) 0.85625(5) 0.02534(12) Uani d 1
I I1 0.48122(2) 0.28666(2) 0.33716(2) 0.01543(6) Uani d 1

loop_
_atom_site_aniso_label
_atom_site_aniso_U_11
_atom_site_aniso_U_22
_atom_site_aniso_U_33
_atom_site_aniso_U_12
_atom_site_aniso_U_13
_atom_site_aniso_U_23
C1 0.0128(9) 0.0169(9) 0.0192(10) -0.0027(7) -0.0041(7) -0.0020(8)
C2 0.0143(9) 0.0213(10) 0.0191(10) -0.0020(8) -0.0017(7) -0.0036(8)
C3 0.0156(9) 0.0278(11) 0.0163(10) -0.0053(8) -0.0015(7) 0.0002(8)
C4 0.0171(9) 0.0168(9) 0.0207(10) -0.0044(8) -0.0049(8) 0.0049(8)
C5 0.0139(9) 0.0160(9) 0.0207(10) -0.0013(8) -0.0038(7) 0.0001(8)
C6 0.0135(9) 0.0170(9) 0.0168(9) -0.0027(7) -0.0038(7) -0.0015(7)
C7 0.0126(8) 0.0125(8) 0.0171(9) -0.0024(7) -0.0021(7) -0.0009(7)
C8 0.0129(8) 0.0163(9) 0.0169(9) -0.0031(7) -0.0033(7) -0.0016(7)
C9 0.0144(9) 0.0143(9) 0.0195(10) -0.0038(7) -0.0025(7) -0.0004(7)
C10 0.0222(10) 0.0162(9) 0.0197(10) -0.0068(8) -0.0013(8) 0.0043(8)
C11 0.0347(12) 0.0227(11) 0.0205(11) -0.0121(10) 0.0024(9) -0.0009(8)
N1 0.0139(8) 0.0129(8) 0.0186(8) -0.0010(6) -0.0016(6) -0.0018(6)
O1 0.0206(7) 0.0125(6) 0.0188(7) -0.0044(6) -0.0001(6) 0.0020(5)
O2 0.0240(8) 0.0135(7) 0.0268(8) -0.0018(6) 0.0023(6) -0.0001(6)
Cl1 0.0254(3) 0.0228(3) 0.0242(3) -0.0060(2) -0.0008(2) 0.0092(2)
I1 0.01470(9) 0.01248(9) 0.01706(9) -0.00172(6) -0.00130(6) -0.00153(6)

loop_
_atom_type_symbol
_atom_type_description
_atom_type_scat_dispersion_real
_atom_type_scat_dispersion_imag
_atom_type_scat_source
C C 0.0033 0.0016 'International Tables Vol C Tables 4.2.6.8 and 6.1.1.4'
H H 0.0000 0.0000 'International Tables Vol C Tables 4.2.6.8 and 6.1.1.4'
Cl Cl 0.1484 0.1585 'International Tables Vol C Tables 4.2.6.8 and 6.1.1.4'
I I -0.4742 1.8119 'International Tables Vol C Tables 4.2.6.8 and 6.1.1.4'
N N 0.0061 0.0033 'International Tables Vol C Tables 4.2.6.8 and 6.1.1.4'
O O 0.0106 0.0060 'International Tables Vol C Tables 4.2.6.8 and 6.1.1.4'

loop_
_geom_angle_atom_site_label_1
_geom_angle_atom_site_label_2
_geom_angle_atom_site_label_3
_geom_angle
N1 C1 C2 129.80(19)
N1 C1 C6 108.08(18)
C2 C1 C6 122.11(19)
C3 C2 C1 117.05(19)
C3 C2 H2 121.5
C1 C2 H2 121.5
C2 C3 C4 120.58(19)
C2 C3 H3 119.7
C4 C3 H3 119.7
C5 C4 C3 123.23(19)
C5 C4 Cl1 119.08(16)
C3 C4 Cl1 117.69(16)
C4 C5 C6 117.06(19)
C4 C5 H5 121.5
C6 C5 H5 121.5
C5 C6 C1 119.95(19)
C5 C6 C7 133.51(19)
C1 C6 C7 106.53(18)
C8 C7 C6 107.32(17)
C8 C7 I1 129.30(15)
C6 C7 I1 123.36(14)
N1 C8 C7 108.70(18)
N1 C8 C9 117.43(17)
C7 C8 C9 133.80(19)
O2 C9 O1 123.5(2)
O2 C9 C8 122.96(19)
O1 C9 C8 113.50(17)
O1 C10 C11 106.61(17)
O1 C10 H10A 110.4
C11 C10 H10A 110.4
O1 C10 H10B 110.4
C11 C10 H10B 110.4
H10A C10 H10B 108.6
C10 C11 H11A 109.5
C10 C11 H11B 109.5
H11A C11 H11B 109.5
C10 C11 H11C 109.5
H11A C11 H11C 109.5
H11B C11 H11C 109.5
C1 N1 C8 109.37(17)
C1 N1 H1 124(2)
C8 N1 H1 127(2)
C9 O1 C10 115.06(16)

loop_
_geom_bond_atom_site_label_1
_geom_bond_atom_site_label_2
_geom_bond_distance
C1 N1 1.361(3)
C1 C2 1.405(3)
C1 C6 1.417(3)
C2 C3 1.384(3)
C2 H2 0.9500
C3 C4 1.409(3)
C3 H3 0.9500
C4 C5 1.376(3)
C4 Cl1 1.752(2)
C5 C6 1.406(3)
C5 H5 0.9500
C6 C7 1.421(3)
C7 C8 1.383(3)
C7 I1 2.0660(19)
C8 N1 1.380(3)
C8 C9 1.463(3)
C9 O2 1.216(3)
C9 O1 1.330(2)
C10 O1 1.453(2)
C10 C11 1.515(3)
C10 H10A 0.9900
C10 H10B 0.9900
C11 H11A 0.9800
C11 H11B 0.9800
C11 H11C 0.9800
N1 H1 0.77(3)

loop_
_geom_hbond_atom_site_label_D
_geom_hbond_atom_site_label_H
_geom_hbond_atom_site_label_A
_geom_hbond_site_symmetry_A
_geom_hbond_distance_DH
_geom_hbond_distance_HA
_geom_hbond_distance_DA
_geom_hbond_angle_DHA
N1 H1 O2 2_576 0.77(3) 2.06(3) 2.821(2) 168(3)

loop_
_geom_torsion_atom_site_label_1
_geom_torsion_atom_site_label_2
_geom_torsion_atom_site_label_3
_geom_torsion_atom_site_label_4
_geom_torsion
N1 C1 C2 C3 179.0(2)
C6 C1 C2 C3 -1.6(3)
C1 C2 C3 C4 0.5(3)
C2 C3 C4 C5 0.4(3)
C2 C3 C4 Cl1 179.75(16)
C3 C4 C5 C6 -0.2(3)
Cl1 C4 C5 C6 -179.59(15)
C4 C5 C6 C1 -0.8(3)
C4 C5 C6 C7 -179.7(2)
N1 C1 C6 C5 -178.72(18)
C2 C1 C6 C5 1.7(3)
N1 C1 C6 C7 0.5(2)
C2 C1 C6 C7 -179.05(18)
C5 C6 C7 C8 178.7(2)
C1 C6 C7 C8 -0.4(2)
C5 C6 C7 I1 -2.8(3)
C1 C6 C7 I1 178.14(13)
C6 C7 C8 N1 0.2(2)
I1 C7 C8 N1 -178.26(13)
C6 C7 C8 C9 176.9(2)
I1 C7 C8 C9 -1.5(3)
N1 C8 C9 O2 1.2(3)
C7 C8 C9 O2 -175.3(2)
N1 C8 C9 O1 -179.20(16)
C7 C8 C9 O1 4.3(3)
C2 C1 N1 C8 179.1(2)
C6 C1 N1 C8 -0.4(2)
C7 C8 N1 C1 0.1(2)
C9 C8 N1 C1 -177.20(17)
O2 C9 O1 C10 2.2(3)
C8 C9 O1 C10 -177.42(16)
C11 C10 O1 C9 -178.33(17)

_cod_database_fobs_code 2241723
